data_7719929
loop_
_publ_author_name
'Gayen, Sourav'
'Satapathi, Snigdha'
'Patel, Deepak Kumar'
'Ghosh, Sundargopal'

_publ_section_title
;
 Hydroboration via metal-bound \s(B--H) bonds in Ru-(\s-borate) complexes:
 a pathway to \h4-HBCC-\s,\p-borataallyl complexes
;
_journal_name_full 'Dalton Transactions'
_journal_paper_doi 10.1039/D5DT02484F
_journal_year 2025
_chemical_formula_sum 'C19 H25 B N O2 Ru Se'
_chemical_formula_weight 490.24
_space_group_crystal_system monoclinic
_space_group_IT_number 14
_space_group_name_Hall '-P 2yn'
_space_group_name_H-M_alt 'P 1 21/n 1'
_atom_sites_solution_hydrogens mixed
_audit_creation_method SHELXL-2019/3
_audit_update_record
;
2025-06-03 deposited with the CCDC.	2025-11-14 downloaded from the CCDC.
;
_cell_angle_alpha 90
_cell_angle_beta 101.227(6)
_cell_angle_gamma 90
_cell_formula_units_Z 4
_cell_length_a 8.3439(14)
_cell_length_b 15.119(3)
_cell_length_c 16.364(3)
_cell_measurement_temperature 287(2)
_cell_volume 2024.8(6)
_computing_structure_refinement 'SHELXL-2019/2 (Sheldrick, 2019)'
_computing_structure_solution 'SHELXT 2018/2 (Sheldrick, 2018)'
_diffrn_ambient_temperature 287(2)
_diffrn_measured_fraction_theta_full 0.978
_diffrn_measured_fraction_theta_max 0.954
_diffrn_radiation_type MoK\a
_diffrn_radiation_wavelength 0.71073
_diffrn_reflns_av_R_equivalents 0.0339
_diffrn_reflns_av_unetI/netI 0.0378
_diffrn_reflns_Laue_measured_fraction_full 0.978
_diffrn_reflns_Laue_measured_fraction_max 0.954
_diffrn_reflns_limit_h_max 11
_diffrn_reflns_limit_h_min -7
_diffrn_reflns_limit_k_max 19
_diffrn_reflns_limit_k_min -19
_diffrn_reflns_limit_l_max 18
_diffrn_reflns_limit_l_min -21
_diffrn_reflns_number 15482
_diffrn_reflns_point_group_measured_fraction_full 0.978
_diffrn_reflns_point_group_measured_fraction_max 0.954
_diffrn_reflns_theta_full 25.242
_diffrn_reflns_theta_max 28.339
_diffrn_reflns_theta_min 2.538
_exptl_absorpt_coefficient_mu 2.583
_exptl_crystal_density_diffrn 1.608
_exptl_crystal_F_000 980
_refine_diff_density_max 2.406
_refine_diff_density_min -0.521
_refine_diff_density_rms 0.109
_refine_ls_extinction_method none
_refine_ls_goodness_of_fit_ref 1.077
_refine_ls_hydrogen_treatment mixed
_refine_ls_matrix_type full
_refine_ls_number_parameters 454
_refine_ls_number_reflns 4820
_refine_ls_number_restraints 437
_refine_ls_restrained_S_all 1.062
_refine_ls_R_factor_all 0.0635
_refine_ls_R_factor_gt 0.0479
_refine_ls_shift/su_max 0.010
_refine_ls_shift/su_mean 0.001
_refine_ls_structure_factor_coef Fsqd
_refine_ls_weighting_details 'w=1/[\s^2^(Fo^2^)+(0.0731P)^2^+2.6891P] where P=(Fo^2^+2Fc^2^)/3'
_refine_ls_weighting_scheme calc
_refine_ls_wR_factor_gt 0.1314
_refine_ls_wR_factor_ref 0.1409
_reflns_Friedel_coverage 0.000
_reflns_number_gt 3812
_reflns_number_total 4820
_reflns_threshold_expression 'I > 2\s(I)'
_cod_data_source_file d5dt02484f2.cif
_cod_data_source_block shelx
_cod_original_cell_volume 2024.9(6)
_cod_original_sg_symbol_H-M 'P 21/n'
_cod_database_code 7719929
_shelx_shelxl_version_number 2019/3
_shelx_space_group_comment
;
The symmetry employed for this shelxl refinement is uniquely defined
by the following loop, which should always be used as a source of
symmetry information in preference to the above space-group names.
They are only intended as comments.
;

loop_
_space_group_symop_operation_xyz
'x, y, z'
'-x+1/2, y+1/2, -z+1/2'
'-x, -y, -z'
'x-1/2, -y-1/2, z-1/2'

loop_
_atom_site_label
_atom_site_type_symbol
_atom_site_fract_x
_atom_site_fract_y
_atom_site_fract_z
_atom_site_U_iso_or_equiv
_atom_site_adp_type
_atom_site_occupancy
_atom_site_site_symmetry_order
_atom_site_calc_flag
_atom_site_refinement_flags_posn
_atom_site_refinement_flags_adp
_atom_site_refinement_flags_occupancy
_atom_site_disorder_assembly
_atom_site_disorder_group
Ru1 Ru 0.21156(4) 0.72037(2) 0.29739(2) 0.04068(14) Uani 1 1 d D . . . .
Se1 Se -0.0384(2) 0.62706(11) 0.26801(11) 0.0513(5) Uani 0.392(2) 1 d D U P A 1
C1 C -0.034(2) 0.4764(17) 0.3763(13) 0.054(3) Uani 0.392(2) 1 d . U P A 1
H1 H -0.143469 0.482326 0.350573 0.064 Uiso 0.392(2) 1 calc R U P A 1
C2 C 0.011(2) 0.4031(13) 0.4289(11) 0.051(2) Uani 0.392(2) 1 d . U P A 1
H2 H -0.062857 0.358826 0.434911 0.061 Uiso 0.392(2) 1 calc R U P A 1
C3 C 0.167(2) 0.4002(15) 0.4699(13) 0.052(3) Uani 0.392(2) 1 d . U P A 1
H3 H 0.201400 0.353642 0.506267 0.062 Uiso 0.392(2) 1 calc R U P A 1
C4 C 0.272(2) 0.4622(17) 0.4595(14) 0.051(3) Uani 0.392(2) 1 d . U P A 1
H4 H 0.378521 0.459655 0.489934 0.061 Uiso 0.392(2) 1 calc R U P A 1
C11 C 0.079(3) 0.542(2) 0.361(2) 0.046(6) Uani 0.392(2) 1 d D U P A 1
N1 N 0.2278(19) 0.5302(15) 0.4046(12) 0.035(3) Uani 0.392(2) 1 d . U P A 1
Se2 Se 0.38105(16) 0.61134(8) 0.38914(8) 0.0519(3) Uani 0.608(2) 1 d D U P A 2
N1' N 0.0377(18) 0.5356(11) 0.3538(11) 0.052(4) Uani 0.608(2) 1 d . U P A 2
C11' C 0.1779(17) 0.5333(13) 0.3919(11) 0.046(3) Uani 0.608(2) 1 d D U P A 2
C1' C -0.0789(14) 0.4747(11) 0.3593(8) 0.055(2) Uani 0.608(2) 1 d . U P A 2
H1' H -0.182547 0.479780 0.326207 0.067 Uiso 0.608(2) 1 calc R U P A 2
C2' C -0.0437(12) 0.4064(8) 0.4133(7) 0.051(2) Uani 0.608(2) 1 d . U P A 2
H2' H -0.124497 0.366214 0.420164 0.061 Uiso 0.608(2) 1 calc R U P A 2
C3' C 0.1129(13) 0.3971(9) 0.4579(8) 0.051(2) Uani 0.608(2) 1 d . U P A 2
H3' H 0.141817 0.349848 0.494224 0.061 Uiso 0.608(2) 1 calc R U P A 2
C4' C 0.2245(15) 0.4598(11) 0.4470(9) 0.054(2) Uani 0.608(2) 1 d . U P A 2
H4' H 0.332004 0.454895 0.475546 0.065 Uiso 0.608(2) 1 calc R U P A 2
O1 O -0.013(2) 0.8549(10) 0.4650(9) 0.087(4) Uani 0.392(2) 1 d . U P A 1
O2 O 0.2688(18) 0.8645(8) 0.4922(8) 0.070(3) Uani 0.392(2) 1 d . U P A 1
C13 C 0.133(3) 0.7370(19) 0.4111(16) 0.068(8) Uani 0.392(2) 1 d D U P A 1
H13 H 0.166953 0.687081 0.448726 0.082 Uiso 0.392(2) 1 calc R U P A 1
C14 C 0.125(3) 0.8220(14) 0.4592(13) 0.048(4) Uani 0.392(2) 1 d D U P A 1
C15 C 0.257(3) 0.948(2) 0.5332(18) 0.079(6) Uani 0.392(2) 1 d . U P A 1
H15A H 0.361727 0.963715 0.565999 0.119 Uiso 0.392(2) 1 calc R U P A 1
H15B H 0.178356 0.943974 0.568632 0.119 Uiso 0.392(2) 1 calc R U P A 1
H15C H 0.223369 0.993445 0.491974 0.119 Uiso 0.392(2) 1 calc R U P A 1
O1' O -0.0236(10) 0.8859(5) 0.4129(6) 0.077(2) Uani 0.608(2) 1 d . U P A 2
O2' O 0.1870(13) 0.8480(6) 0.5097(6) 0.079(2) Uani 0.608(2) 1 d . U P A 2
C13' C 0.1066(18) 0.7408(11) 0.4199(10) 0.058(4) Uani 0.608(2) 1 d D U P A 2
H13' H 0.136721 0.697734 0.465068 0.069 Uiso 0.608(2) 1 calc R U P A 2
C14' C 0.0722(18) 0.8346(9) 0.4430(10) 0.059(4) Uani 0.608(2) 1 d D U P A 2
C15' C 0.184(2) 0.9374(14) 0.5422(13) 0.093(5) Uani 0.608(2) 1 d . U P A 2
H15D H 0.198814 0.979047 0.499903 0.139 Uiso 0.608(2) 1 calc R U P A 2
H15E H 0.270963 0.944223 0.589772 0.139 Uiso 0.608(2) 1 calc R U P A 2
H15F H 0.081241 0.947991 0.558207 0.139 Uiso 0.608(2) 1 calc R U P A 2
C12 C -0.0155(11) 0.7113(5) 0.3404(6) 0.103(3) Uani 1 1 d D U . . .
H12 H -0.088139 0.761417 0.322313 0.123 Uiso 1 1 calc R U . A 1
C7 C 0.543(3) 0.7096(15) 0.2245(14) 0.082(6) Uani 0.392(2) 1 d . U P A 1
H7A H 0.532237 0.679351 0.172197 0.123 Uiso 0.392(2) 1 calc R U P A 1
H7B H 0.557474 0.667133 0.268994 0.123 Uiso 0.392(2) 1 calc R U P A 1
H7C H 0.635260 0.748490 0.231841 0.123 Uiso 0.392(2) 1 calc R U P A 1
C5 C 0.245(3) 0.7456(17) 0.1703(17) 0.042(5) Uani 0.392(2) 1 d . U P A 1
C6 C 0.394(3) 0.7614(16) 0.2255(16) 0.048(6) Uani 0.392(2) 1 d . U P A 1
C8 C 0.210(2) 0.8620(11) 0.2568(11) 0.044(3) Uani 0.392(2) 1 d . U P A 1
C9 C 0.124(2) 0.8091(12) 0.1911(10) 0.039(4) Uani 0.392(2) 1 d . U P A 1
C10 C 0.198(2) 0.6826(12) 0.0955(11) 0.060(4) Uani 0.392(2) 1 d . U P A 1
H10A H 0.164655 0.716611 0.045564 0.091 Uiso 0.392(2) 1 calc R U P A 1
H10B H 0.110006 0.645136 0.103932 0.091 Uiso 0.392(2) 1 calc R U P A 1
H10C H 0.290913 0.646941 0.090449 0.091 Uiso 0.392(2) 1 calc R U P A 1
C16 C -0.047(2) 0.8261(13) 0.1487(10) 0.066(4) Uani 0.392(2) 1 d . U P A 1
H16A H -0.051619 0.879893 0.117221 0.099 Uiso 0.392(2) 1 calc R U P A 1
H16B H -0.114680 0.831474 0.189584 0.099 Uiso 0.392(2) 1 calc R U P A 1
H16C H -0.084989 0.777815 0.111914 0.099 Uiso 0.392(2) 1 calc R U P A 1
C18 C 0.380(3) 0.8280(15) 0.2779(14) 0.047(5) Uani 0.392(2) 1 d . U P A 1
C20 C 0.150(3) 0.9406(10) 0.2957(10) 0.072(4) Uani 0.392(2) 1 d . U P A 1
H20A H 0.157217 0.991742 0.261843 0.108 Uiso 0.392(2) 1 calc R U P A 1
H20B H 0.215122 0.949483 0.350142 0.108 Uiso 0.392(2) 1 calc R U P A 1
H20C H 0.037879 0.931548 0.300218 0.108 Uiso 0.392(2) 1 calc R U P A 1
C21 C 0.516(3) 0.8676(13) 0.3377(11) 0.083(5) Uani 0.392(2) 1 d . U P A 1
H21A H 0.566440 0.912891 0.310444 0.124 Uiso 0.392(2) 1 calc R U P A 1
H21B H 0.594422 0.822766 0.358475 0.124 Uiso 0.392(2) 1 calc R U P A 1
H21C H 0.474036 0.893001 0.383149 0.124 Uiso 0.392(2) 1 calc R U P A 1
C7' C 0.490(2) 0.6772(10) 0.1853(10) 0.101(5) Uani 0.608(2) 1 d . U P A 2
H7'A H 0.442433 0.619059 0.179795 0.152 Uiso 0.608(2) 1 calc R U P A 2
H7'B H 0.587282 0.676529 0.227490 0.152 Uiso 0.608(2) 1 calc R U P A 2
H7'C H 0.515899 0.694963 0.133151 0.152 Uiso 0.608(2) 1 calc R U P A 2
C8' C 0.1496(19) 0.8338(10) 0.2131(11) 0.063(4) Uani 0.608(2) 1 d . U P A 2
C9' C 0.201(2) 0.7607(13) 0.1700(12) 0.061(5) Uani 0.608(2) 1 d . U P A 2
C5' C 0.371(3) 0.7406(11) 0.2092(11) 0.054(4) Uani 0.608(2) 1 d . U P A 2
C6' C 0.4162(19) 0.8016(11) 0.2731(12) 0.060(4) Uani 0.608(2) 1 d . U P A 2
C10' C 0.115(2) 0.7129(12) 0.0922(9) 0.114(6) Uani 0.608(2) 1 d . U P A 2
H10D H 0.139394 0.741713 0.043802 0.171 Uiso 0.608(2) 1 calc R U P A 2
H10E H -0.001020 0.714133 0.089834 0.171 Uiso 0.608(2) 1 calc R U P A 2
H10F H 0.151528 0.652635 0.093658 0.171 Uiso 0.608(2) 1 calc R U P A 2
C16' C -0.0171(19) 0.8736(11) 0.1865(11) 0.114(5) Uani 0.608(2) 1 d . U P A 2
H16D H -0.026350 0.899234 0.132099 0.170 Uiso 0.608(2) 1 calc R U P A 2
H16E H -0.033194 0.918684 0.225457 0.170 Uiso 0.608(2) 1 calc R U P A 2
H16F H -0.098485 0.828444 0.184922 0.170 Uiso 0.608(2) 1 calc R U P A 2
C18' C 0.284(2) 0.8591(8) 0.2757(8) 0.054(3) Uani 0.608(2) 1 d . U P A 2
C20' C 0.290(2) 0.9404(8) 0.3320(9) 0.110(5) Uani 0.608(2) 1 d . U P A 2
H20D H 0.313959 0.991927 0.302376 0.165 Uiso 0.608(2) 1 calc R U P A 2
H20E H 0.372765 0.932372 0.380911 0.165 Uiso 0.608(2) 1 calc R U P A 2
H20F H 0.185572 0.947869 0.347919 0.165 Uiso 0.608(2) 1 calc R U P A 2
C21' C 0.5869(17) 0.8107(11) 0.3258(10) 0.108(5) Uani 0.608(2) 1 d . U P A 2
H21D H 0.638976 0.753784 0.331963 0.161 Uiso 0.608(2) 1 calc R U P A 2
H21E H 0.579619 0.833487 0.379673 0.161 Uiso 0.608(2) 1 calc R U P A 2
H21F H 0.649934 0.850492 0.298938 0.161 Uiso 0.608(2) 1 calc R U P A 2
B1 B 0.316(3) 0.6067(19) 0.3859(18) 0.067(7) Uani 0.392(2) 1 d D U P A 1
B1' B 0.0052(17) 0.6189(9) 0.2998(9) 0.056(3) Uani 0.608(2) 1 d D U P A 2
H1C H 0.448(4) 0.583(5) 0.390(8) 0.059(14) Uiso 0.392(2) 1 d D U P A 1
H1D H -0.104(5) 0.596(5) 0.250(3) 0.054(8) Uiso 0.608(2) 1 d D U P A 2

loop_
_atom_site_aniso_label
_atom_site_aniso_U_11
_atom_site_aniso_U_22
_atom_site_aniso_U_33
_atom_site_aniso_U_23
_atom_site_aniso_U_13
_atom_site_aniso_U_12
Ru1 0.0433(2) 0.0369(2) 0.0421(2) 0.00445(13) 0.00893(14) -0.00209(14)
Se1 0.0428(9) 0.0550(9) 0.0529(9) 0.0035(7) 0.0012(7) -0.0066(7)
C1 0.053(5) 0.055(4) 0.053(5) 0.004(4) 0.012(4) -0.004(5)
C2 0.052(5) 0.048(4) 0.053(4) 0.006(3) 0.013(4) -0.007(4)
C3 0.053(5) 0.047(4) 0.055(4) 0.004(4) 0.009(4) -0.003(4)
C4 0.050(6) 0.049(4) 0.053(5) 0.006(4) 0.008(5) -0.003(5)
C11 0.052(10) 0.037(7) 0.053(8) 0.003(6) 0.019(7) -0.019(8)
N1 0.032(7) 0.032(5) 0.040(6) -0.001(4) 0.005(6) 0.009(6)
Se2 0.0500(7) 0.0447(5) 0.0600(5) 0.0062(4) 0.0083(5) 0.0038(5)
N1' 0.060(7) 0.040(6) 0.065(6) -0.002(4) 0.034(5) -0.004(5)
C11' 0.041(7) 0.041(5) 0.054(6) 0.002(4) 0.007(6) -0.002(6)
C1' 0.052(5) 0.055(4) 0.060(5) 0.007(4) 0.011(4) -0.007(4)
C2' 0.052(4) 0.045(3) 0.057(4) 0.004(3) 0.014(3) -0.007(4)
C3' 0.052(5) 0.046(3) 0.056(4) 0.004(3) 0.014(4) -0.003(4)
C4' 0.055(5) 0.052(3) 0.056(4) 0.000(3) 0.011(4) -0.004(4)
O1 0.097(9) 0.079(8) 0.096(9) -0.013(7) 0.046(8) 0.006(7)
O2 0.086(7) 0.054(5) 0.064(6) -0.019(4) 0.002(5) -0.002(5)
C13 0.108(13) 0.054(10) 0.056(9) -0.013(6) 0.050(8) -0.022(7)
C14 0.055(9) 0.043(7) 0.048(7) 0.000(6) 0.017(6) 0.010(6)
C15 0.086(14) 0.065(10) 0.078(11) -0.025(9) -0.007(11) 0.004(11)
O1' 0.077(5) 0.055(4) 0.099(6) -0.003(4) 0.019(4) 0.022(4)
O2' 0.091(6) 0.070(5) 0.074(5) -0.014(4) 0.012(4) 0.017(4)
C13' 0.077(6) 0.051(6) 0.058(6) -0.004(4) 0.044(6) -0.004(5)
C14' 0.058(7) 0.050(6) 0.072(7) 0.006(5) 0.022(6) 0.003(6)
C15' 0.106(12) 0.075(9) 0.097(9) -0.027(7) 0.021(10) 0.013(9)
C12 0.083(5) 0.096(5) 0.136(6) 0.024(4) 0.039(4) 0.004(4)
C7 0.060(9) 0.088(13) 0.096(12) 0.006(9) 0.014(9) -0.001(9)
C5 0.050(9) 0.044(7) 0.037(7) 0.001(5) 0.023(7) 0.006(6)
C6 0.050(8) 0.046(9) 0.049(9) 0.004(7) 0.010(6) -0.012(7)
C8 0.048(7) 0.040(6) 0.040(6) 0.006(5) 0.004(6) -0.006(6)
C9 0.046(7) 0.040(7) 0.031(5) 0.000(5) 0.006(5) 0.002(6)
C10 0.071(10) 0.061(9) 0.052(7) -0.009(7) 0.017(7) -0.013(7)
C16 0.059(9) 0.079(10) 0.058(8) 0.016(7) 0.005(6) 0.017(8)
C18 0.044(9) 0.047(8) 0.048(7) 0.008(6) 0.007(6) -0.014(7)
C20 0.107(12) 0.045(7) 0.066(8) 0.006(6) 0.022(8) 0.014(8)
C21 0.097(12) 0.077(10) 0.066(8) -0.001(8) -0.004(8) -0.037(9)
C7' 0.116(12) 0.088(9) 0.121(11) 0.022(8) 0.079(9) 0.024(8)
C8' 0.065(7) 0.053(7) 0.070(8) 0.032(6) 0.010(6) -0.001(6)
C9' 0.068(8) 0.062(8) 0.051(6) 0.015(6) 0.011(6) -0.018(7)
C5' 0.064(8) 0.052(7) 0.052(6) -0.001(5) 0.024(5) -0.009(6)
C6' 0.057(7) 0.062(8) 0.065(6) 0.007(6) 0.020(5) -0.008(5)
C10' 0.131(13) 0.139(13) 0.064(7) 0.030(8) 0.001(8) -0.045(10)
C16' 0.087(9) 0.124(11) 0.129(12) 0.069(9) 0.018(9) 0.010(9)
C18' 0.062(7) 0.044(5) 0.059(6) 0.003(4) 0.022(5) -0.011(6)
C20' 0.158(12) 0.061(6) 0.130(10) -0.004(7) 0.075(10) -0.028(8)
C21' 0.073(8) 0.119(10) 0.121(10) 0.029(9) -0.005(7) -0.033(8)
B1 0.063(11) 0.059(9) 0.075(9) 0.013(6) 0.005(8) 0.008(8)
B1' 0.049(6) 0.054(5) 0.060(6) 0.010(5) 0.000(5) -0.003(4)

loop_
_atom_type_symbol
_atom_type_description
_atom_type_scat_dispersion_real
_atom_type_scat_dispersion_imag
_atom_type_scat_source
C C 0.0033 0.0016 'International Tables Vol C Tables 4.2.6.8 and 6.1.1.4'
H H 0.0000 0.0000 'International Tables Vol C Tables 4.2.6.8 and 6.1.1.4'
B B 0.0013 0.0007 'International Tables Vol C Tables 4.2.6.8 and 6.1.1.4'
N N 0.0061 0.0033 'International Tables Vol C Tables 4.2.6.8 and 6.1.1.4'
O O 0.0106 0.0060 'International Tables Vol C Tables 4.2.6.8 and 6.1.1.4'
Ru Ru -1.2594 0.8363 'International Tables Vol C Tables 4.2.6.8 and 6.1.1.4'
Se Se -0.0929 2.2259 'International Tables Vol C Tables 4.2.6.8 and 6.1.1.4'

loop_
_geom_angle_atom_site_label_1
_geom_angle_atom_site_label_2
_geom_angle_atom_site_label_3
_geom_angle
_geom_angle_site_symmetry_1
_geom_angle_site_symmetry_3
_geom_angle_publ_flag
C12 Ru1 C9' 117.5(5) . . ?
C12 Ru1 C5' 157.2(6) . . ?
C9' Ru1 C5' 39.7(7) . . ?
C12 Ru1 C6 160.8(7) . . ?
C12 Ru1 C13 43.3(5) . . ?
C6 Ru1 C13 144.2(9) . . ?
C12 Ru1 C5 127.3(7) . . ?
C6 Ru1 C5 37.6(9) . . ?
C13 Ru1 C5 160.1(10) . . ?
C12 Ru1 C6' 149.2(5) . . ?
C9' Ru1 C6' 63.6(7) . . ?
C5' Ru1 C6' 37.1(6) . . ?
C12 Ru1 C8' 98.1(5) . . ?
C9' Ru1 C8' 38.1(6) . . ?
C5' Ru1 C8' 64.7(6) . . ?
C6' Ru1 C8' 63.1(6) . . ?
C12 Ru1 C9 96.9(6) . . ?
C6 Ru1 C9 64.0(9) . . ?
C13 Ru1 C9 120.8(9) . . ?
C5 Ru1 C9 39.4(7) . . ?
C12 Ru1 C18 136.0(7) . . ?
C6 Ru1 C18 35.5(8) . . ?
C13 Ru1 C18 110.8(10) . . ?
C5 Ru1 C18 62.1(9) . . ?
C9 Ru1 C18 64.0(8) . . ?
C12 Ru1 C18' 113.3(4) . . ?
C9' Ru1 C18' 62.7(6) . . ?
C5' Ru1 C18' 62.7(5) . . ?
C6' Ru1 C18' 37.2(4) . . ?
C8' Ru1 C18' 37.2(5) . . ?
C12 Ru1 C8 101.6(5) . . ?
C6 Ru1 C8 62.3(8) . . ?
C13 Ru1 C8 99.4(9) . . ?
C5 Ru1 C8 63.0(8) . . ?
C9 Ru1 C8 37.1(5) . . ?
C18 Ru1 C8 39.1(7) . . ?
C12 Se1 C11 89.0(12) . . ?
C12 Se1 Ru1 58.1(3) . . ?
C11 Se1 Ru1 87.3(9) . . ?
C2 C1 C11 123.1(17) . . ?
C3 C2 C1 116.8(17) . . ?
C4 C3 C2 121.1(18) . . ?
C3 C4 N1 121.2(16) . . ?
N1 C11 C1 113(2) . . ?
N1 C11 Se1 138(2) . . ?
C1 C11 Se1 109.1(16) . . ?
C11 N1 C4 124(2) . . ?
C11 N1 B1 104(2) . . ?
C4 N1 B1 131.4(17) . . ?
C11' Se2 Ru1 91.1(5) . . ?
C11' N1' C1' 125.4(17) . . ?
C11' N1' B1' 111.4(16) . . ?
C1' N1' B1' 123.2(12) . . ?
N1' C11' C4' 117.4(17) . . ?
N1' C11' Se2 133.0(16) . . ?
C4' C11' Se2 109.4(9) . . ?
C2' C1' N1' 119.6(11) . . ?
C1' C2' C3' 119.2(10) . . ?
C4' C3' C2' 117.5(11) . . ?
C3' C4' C11' 120.8(11) . . ?
C14 O2 C15 117.4(16) . . ?
C14 C13 C12 119.0(18) . . ?
C14 C13 Ru1 128(2) . . ?
C12 C13 Ru1 69.9(9) . . ?
O1 C14 O2 121.4(17) . . ?
O1 C14 C13 120(2) . . ?
O2 C14 C13 118.6(16) . . ?
C14' O2' C15' 112.6(12) . . ?
C12 C13' C14' 110.7(11) . . ?
C12 C13' Ru1 62.7(7) . . ?
C14' C13' Ru1 117.1(14) . . ?
O1' C14' O2' 125.5(14) . . ?
O1' C14' C13' 132.5(14) . . ?
O2' C14' C13' 102.0(11) . . ?
C13' C12 B1' 120.1(10) . . ?
Se1 C12 C13 130.9(10) . . ?
C13' C12 Ru1 77.3(9) . . ?
B1' C12 Ru1 75.1(6) . . ?
Se1 C12 Ru1 79.0(3) . . ?
C13 C12 Ru1 66.8(12) . . ?
C6 C5 C9 107(2) . . ?
C6 C5 C10 132(2) . . ?
C9 C5 C10 120(2) . . ?
C6 C5 Ru1 71.3(16) . . ?
C9 C5 Ru1 71.1(12) . . ?
C10 C5 Ru1 126.2(17) . . ?
C18 C6 C5 111(2) . . ?
C18 C6 C7 126(2) . . ?
C5 C6 C7 123(2) . . ?
C18 C6 Ru1 73.4(16) . . ?
C5 C6 Ru1 71.1(15) . . ?
C7 C6 Ru1 122.1(17) . . ?
C9 C8 C20 128.2(19) . . ?
C9 C8 C18 107.3(16) . . ?
C20 C8 C18 124.3(19) . . ?
C9 C8 Ru1 70.1(11) . . ?
C20 C8 Ru1 128.6(11) . . ?
C18 C8 Ru1 69.5(10) . . ?
C8 C9 C5 106.1(18) . . ?
C8 C9 C16 123.6(18) . . ?
C5 C9 C16 129.9(18) . . ?
C8 C9 Ru1 72.8(10) . . ?
C5 C9 Ru1 69.5(13) . . ?
C16 C9 Ru1 127.9(14) . . ?
C6 C18 C21 126(3) . . ?
C6 C18 C8 107.9(19) . . ?
C21 C18 C8 126(2) . . ?
C6 C18 Ru1 71.1(15) . . ?
C21 C18 Ru1 129.1(15) . . ?
C8 C18 Ru1 71.4(11) . . ?
C18' C8' C9' 107.2(13) . . ?
C18' C8' C16' 131.3(18) . . ?
C9' C8' C16' 121.4(18) . . ?
C18' C8' Ru1 72.5(7) . . ?
C9' C8' Ru1 69.4(9) . . ?
C16' C8' Ru1 125.9(10) . . ?
C8' C9' C5' 107.6(15) . . ?
C8' C9' C10' 130.3(17) . . ?
C5' C9' C10' 121.8(17) . . ?
C8' C9' Ru1 72.5(9) . . ?
C5' C9' Ru1 70.5(10) . . ?
C10' C9' Ru1 126.8(12) . . ?
C6' C5' C7' 122.0(18) . . ?
C6' C5' C9' 106.8(15) . . ?
C7' C5' C9' 130.9(17) . . ?
C6' C5' Ru1 72.8(10) . . ?
C7' C5' Ru1 127.8(11) . . ?
C9' C5' Ru1 69.8(10) . . ?
C5' C6' C18' 109.4(15) . . ?
C5' C6' C21' 125.0(17) . . ?
C18' C6' C21' 125.4(18) . . ?
C5' C6' Ru1 70.1(10) . . ?
C18' C6' Ru1 72.5(8) . . ?
C21' C6' Ru1 128.5(12) . . ?
C8' C18' C6' 109.0(13) . . ?
C8' C18' C20' 125.5(16) . . ?
C6' C18' C20' 125.3(17) . . ?
C8' C18' Ru1 70.2(7) . . ?
C6' C18' Ru1 70.3(8) . . ?
C20' C18' Ru1 129.6(7) . . ?
N1 B1 Ru1 126.1(15) . . ?
N1' B1' C12 120.7(12) . . ?
N1' B1' Ru1 120.4(9) . . ?
C12 B1' Ru1 64.0(6) . . ?

loop_
_geom_bond_atom_site_label_1
_geom_bond_atom_site_label_2
_geom_bond_distance
_geom_bond_site_symmetry_2
_geom_bond_publ_flag
Ru1 C12 2.150(8) . ?
Ru1 C9' 2.157(19) . ?
Ru1 C5' 2.166(18) . ?
Ru1 C6 2.19(3) . ?
Ru1 C13 2.10(3) . ?
Ru1 C5 2.18(3) . ?
Ru1 C6' 2.201(16) . ?
Ru1 C8' 2.199(12) . ?
Ru1 C9 2.205(18) . ?
Ru1 C18 2.22(2) . ?
Ru1 C18' 2.229(11) . ?
Ru1 C8 2.242(17) . ?
Se1 C12 1.724(10) . ?
Se1 C11 2.081(17) . ?
C1 C2 1.41(3) . ?
C1 C11 1.43(4) . ?
C2 C3 1.34(2) . ?
C3 C4 1.32(3) . ?
C4 N1 1.37(3) . ?
C11 N1 1.32(3) . ?
N1 B1 1.43(4) . ?
Se2 C11' 2.073(15) . ?
N1' C11' 1.214(17) . ?
N1' C1' 1.36(2) . ?
N1' B1' 1.53(2) . ?
C11' C4' 1.44(2) . ?
C1' C2' 1.354(16) . ?
C2' C3' 1.375(13) . ?
C3' C4' 1.365(16) . ?
O1 C14 1.28(2) . ?
O2 C14 1.37(3) . ?
O2 C15 1.45(3) . ?
C13 C14 1.516(13) . ?
C13 C12 1.570(14) . ?
O1' C14' 1.152(17) . ?
O2' C14' 1.321(17) . ?
O2' C15' 1.45(2) . ?
C13' C12 1.554(13) . ?
C13' C14' 1.509(12) . ?
C12 B1' 1.570(17) . ?
C7 C6 1.47(4) . ?
C5 C6 1.41(4) . ?
C5 C9 1.48(2) . ?
C5 C10 1.54(3) . ?
C6 C18 1.34(3) . ?
C8 C9 1.42(2) . ?
C8 C20 1.48(2) . ?
C8 C18 1.49(3) . ?
C9 C16 1.48(2) . ?
C18 C21 1.47(3) . ?
C7' C5' 1.48(2) . ?
C8' C18' 1.414(18) . ?
C8' C9' 1.42(2) . ?
C8' C16' 1.50(2) . ?
C9' C5' 1.47(3) . ?
C9' C10' 1.52(2) . ?
C5' C6' 1.39(2) . ?
C6' C18' 1.413(17) . ?
C6' C21' 1.52(2) . ?
C18' C20' 1.531(17) . ?
